data_4068040
loop_
_publ_author_name
'Himmelspach, Alexander'
'Sprenger, Jan A. P.'
'Warneke, Jonas'
'Z\"ahres, Manfred'
'Finze, Maik'

_publ_section_title
;
 Mercury(II) Complexes of the Carba-closo-dodecaboranyl Ligands
 [closo-1-CB11X11]2--(X = H, F, Cl, Br, I)
;
_journal_issue 4
_journal_name_full Organometallics
_journal_page_first 1566
_journal_paper_doi 10.1021/om201023h
_journal_volume 31
_journal_year 2012
_chemical_formula_moiety 'C2 H22 B22 Hg, 2(C4 H10 Cs O)'
_chemical_formula_sum 'C10 H42 B22 Cs2 Hg O2'
_chemical_formula_weight 898.67
_chemical_name_systematic
;
?
;
_space_group_IT_number 14
_symmetry_cell_setting monoclinic
_symmetry_space_group_name_Hall '-P 2ybc'
_symmetry_space_group_name_H-M 'P 1 21/c 1'
_atom_sites_solution_hydrogens geom
_atom_sites_solution_primary direct
_atom_sites_solution_secondary difmap
_audit_creation_method SHELXL-97
_cell_angle_alpha 90.00
_cell_angle_beta 115.264(7)
_cell_angle_gamma 90.00
_cell_formula_units_Z 2
_cell_length_a 13.1322(8)
_cell_length_b 11.4190(5)
_cell_length_c 11.7541(6)
_cell_measurement_reflns_used 2000
_cell_measurement_temperature 173(2)
_cell_measurement_theta_max 24.99
_cell_measurement_theta_min 2.47
_cell_volume 1594.01(17)
_computing_cell_refinement 'CELL (Stoe & Cie, 1996)'
_computing_data_collection 'EXPOSE (Stoe & Cie, 1996)'
_computing_data_reduction 'INTEGRATE (Stoe & Cie, 1996)'
_computing_molecular_graphics 'Diamond3.1 (Crystal Impact GbR, 2006)'
_computing_publication_material 'SHELXL-97 (Sheldrick, 1997)'
_computing_structure_refinement 'SHELXL-97 (Sheldrick, 1997)'
_computing_structure_solution 'SHELXS-97 (Sheldrick, 1990)'
_diffrn_ambient_temperature 173(2)
_diffrn_measured_fraction_theta_full 0.999
_diffrn_measured_fraction_theta_max 0.999
_diffrn_measurement_device_type 'Stoe IPDS'
_diffrn_measurement_method \f-scans
_diffrn_radiation_monochromator graphite
_diffrn_radiation_source 'fine-focus sealed tube'
_diffrn_radiation_type MoK\a
_diffrn_radiation_wavelength 0.71073
_diffrn_reflns_av_R_equivalents 0.0294
_diffrn_reflns_av_sigmaI/netI 0.0256
_diffrn_reflns_limit_h_max 15
_diffrn_reflns_limit_h_min -15
_diffrn_reflns_limit_k_max 13
_diffrn_reflns_limit_k_min -13
_diffrn_reflns_limit_l_max 13
_diffrn_reflns_limit_l_min -13
_diffrn_reflns_number 9157
_diffrn_reflns_theta_full 24.99
_diffrn_reflns_theta_max 24.99
_diffrn_reflns_theta_min 2.47
_exptl_absorpt_coefficient_mu 7.090
_exptl_absorpt_correction_T_max 0.0814
_exptl_absorpt_correction_T_min 0.0420
_exptl_absorpt_correction_type numerical
_exptl_absorpt_process_details 'X-RED 1.20 (Stoe & Cie, 1996)'
_exptl_crystal_colour colourless
_exptl_crystal_density_diffrn 1.872
_exptl_crystal_density_method 'not measured'
_exptl_crystal_description parallelepiped
_exptl_crystal_F_000 836
_exptl_crystal_size_max 0.19
_exptl_crystal_size_mid 0.15
_exptl_crystal_size_min 0.09
_refine_diff_density_max 0.796
_refine_diff_density_min -0.841
_refine_diff_density_rms 0.111
_refine_ls_extinction_method none
_refine_ls_goodness_of_fit_ref 1.044
_refine_ls_hydrogen_treatment mixed
_refine_ls_matrix_type full
_refine_ls_number_parameters 226
_refine_ls_number_reflns 2798
_refine_ls_number_restraints 68
_refine_ls_restrained_S_all 1.037
_refine_ls_R_factor_all 0.0228
_refine_ls_R_factor_gt 0.0186
_refine_ls_shift/su_max 0.001
_refine_ls_shift/su_mean 0.000
_refine_ls_structure_factor_coef Fsqd
_refine_ls_weighting_details 'calc w=1/[\s^2^(Fo^2^)+(0.0124P)^2^+1.8330P] where P=(Fo^2^+2Fc^2^)/3'
_refine_ls_weighting_scheme calc
_refine_ls_wR_factor_gt 0.0390
_refine_ls_wR_factor_ref 0.0395
_reflns_number_gt 2354
_reflns_number_total 2798
_reflns_threshold_expression >2sigma(I)
_cod_data_source_file om201023h_si_001.cif
_cod_data_source_block Cs2[1,1-Hg(closo-1-CB11H11)2](Et2O)2
_cod_original_sg_symbol_H-M 'P 21/c'
_cod_database_code 4068040

loop_
_symmetry_equiv_pos_as_xyz
'x, y, z'
'-x, y+1/2, -z+1/2'
'-x, -y, -z'
'x, -y-1/2, z-1/2'

loop_
_atom_site_label
_atom_site_type_symbol
_atom_site_fract_x
_atom_site_fract_y
_atom_site_fract_z
_atom_site_U_iso_or_equiv
_atom_site_adp_type
_atom_site_occupancy
_atom_site_symmetry_multiplicity
_atom_site_calc_flag
_atom_site_refinement_flags
_atom_site_disorder_assembly
_atom_site_disorder_group
Hg1 Hg 0.0000 0.0000 0.0000 0.02816(6) Uani 1 2 d S . .
C1 C 0.1695(3) 0.0474(3) 0.0799(3) 0.0296(8) Uani 1 1 d . . .
B2 B 0.2018(3) 0.1937(4) 0.0980(4) 0.0297(9) Uani 1 1 d . . .
H2 H 0.141(3) 0.263(3) 0.0703(12) 0.045 Uiso 1 1 calc R . .
B3 B 0.2247(3) 0.1027(4) 0.2296(4) 0.0305(9) Uani 1 1 d . . .
H3 H 0.1760(19) 0.1150(6) 0.288(2) 0.046 Uiso 1 1 calc R . .
B4 B 0.2623(4) -0.0387(4) 0.1967(4) 0.0309(9) Uani 1 1 d . . .
H4 H 0.2403(10) -0.114(3) 0.2306(15) 0.046 Uiso 1 1 calc R . .
B5 B 0.2611(3) -0.0345(4) 0.0459(4) 0.0321(9) Uani 1 1 d . . .
H5 H 0.2374(10) -0.109(3) -0.015(3) 0.048 Uiso 1 1 calc R . .
B6 B 0.2243(4) 0.1091(4) -0.0151(4) 0.0301(10) Uani 1 1 d . . .
H6 H 0.1761(19) 0.1257(7) -0.117(4) 0.045 Uiso 1 1 calc R . .
B7 B 0.3306(3) 0.2025(4) 0.2359(4) 0.0282(9) Uani 1 1 d . . .
H7 H 0.3538(9) 0.282(3) 0.300(2) 0.042 Uiso 1 1 calc R . .
B8 B 0.3677(4) 0.0580(4) 0.2965(4) 0.0313(9) Uani 1 1 d . . .
H8 H 0.4129(19) 0.0422(7) 0.395(4) 0.047 Uiso 1 1 calc R . .
B9 B 0.3911(3) -0.0282(4) 0.1835(4) 0.0312(9) Uani 1 1 d . . .
H9 H 0.452(3) -0.100(3) 0.2113(12) 0.047 Uiso 1 1 calc R . .
B10 B 0.3668(4) 0.0637(4) 0.0509(4) 0.0305(9) Uani 1 1 d . . .
H10 H 0.4108(19) 0.0514(6) -0.005(2) 0.046 Uiso 1 1 calc R . .
B11 B 0.3302(4) 0.2059(4) 0.0838(4) 0.0299(9) Uani 1 1 d . . .
H11 H 0.3522(10) 0.284(3) 0.0479(15) 0.045 Uiso 1 1 calc R . .
B12 B 0.4325(4) 0.1215(4) 0.2064(4) 0.0286(9) Uani 1 1 d . . .
H12 H 0.521(4) 0.1464(11) 0.2491(18) 0.043 Uiso 1 1 calc R . .
Cs1 Cs 0.585262(19) 0.261225(19) 0.03402(2) 0.03182(7) Uani 1 1 d . . .
O1 O 0.7957(9) 0.3718(9) 0.0341(12) 0.051(3) Uani 0.592(14) 1 d PDU A 1
C2 C 0.7641(9) 0.4695(7) -0.0488(11) 0.052(3) Uani 0.592(14) 1 d PDU A 1
H2A H 0.8065 0.5376 -0.0043 0.063 Uiso 0.592(14) 1 calc PR A 1
H2B H 0.6848 0.4859 -0.0748 0.063 Uiso 0.592(14) 1 calc PR A 1
C3 C 0.7851(15) 0.4487(17) -0.1650(14) 0.087(5) Uani 0.592(14) 1 d PDU A 1
H3A H 0.7603 0.5156 -0.2193 0.130 Uiso 0.592(14) 1 calc PR A 1
H3B H 0.7440 0.3807 -0.2089 0.130 Uiso 0.592(14) 1 calc PR A 1
H3C H 0.8641 0.4365 -0.1400 0.130 Uiso 0.592(14) 1 calc PR A 1
C4 C 0.9130(13) 0.3638(13) 0.1026(19) 0.079(4) Uani 0.592(14) 1 d PDU A 1
H4A H 0.9420 0.4381 0.1437 0.095 Uiso 0.592(14) 1 calc PR A 1
H4B H 0.9468 0.3483 0.0451 0.095 Uiso 0.592(14) 1 calc PR A 1
C5 C 0.9458(9) 0.2689(13) 0.1995(13) 0.060(4) Uani 0.592(14) 1 d PDU A 1
H5A H 1.0263 0.2670 0.2451 0.090 Uiso 0.592(14) 1 calc PR A 1
H5B H 0.9195 0.1949 0.1588 0.090 Uiso 0.592(14) 1 calc PR A 1
H5C H 0.9126 0.2841 0.2566 0.090 Uiso 0.592(14) 1 calc PR A 1
O2 O 0.8434(15) 0.3522(15) 0.0654(13) 0.056(4) Uani 0.408(14) 1 d PDU A 2
C6 C 0.9460(13) 0.3426(17) 0.1784(17) 0.045(4) Uani 0.408(14) 1 d PDU A 2
H6A H 0.9545 0.4104 0.2314 0.054 Uiso 0.408(14) 1 calc PR A 2
H6B H 1.0098 0.3400 0.1574 0.054 Uiso 0.408(14) 1 calc PR A 2
C7 C 0.9428(16) 0.2301(16) 0.2496(16) 0.056(5) Uani 0.408(14) 1 d PDU A 2
H7A H 1.0110 0.2241 0.3256 0.084 Uiso 0.408(14) 1 calc PR A 2
H7B H 0.9360 0.1631 0.1974 0.084 Uiso 0.408(14) 1 calc PR A 2
H7C H 0.8794 0.2330 0.2700 0.084 Uiso 0.408(14) 1 calc PR A 2
C8 C 0.8594(15) 0.4456(13) -0.0053(12) 0.067(5) Uani 0.408(14) 1 d PDU A 2
H8A H 0.9259 0.4312 -0.0193 0.080 Uiso 0.408(14) 1 calc PR A 2
H8B H 0.8700 0.5186 0.0407 0.080 Uiso 0.408(14) 1 calc PR A 2
C9 C 0.7572(17) 0.4543(18) -0.129(2) 0.070(6) Uani 0.408(14) 1 d PDU A 2
H9A H 0.7672 0.5174 -0.1778 0.106 Uiso 0.408(14) 1 calc PR A 2
H9B H 0.6918 0.4689 -0.1149 0.106 Uiso 0.408(14) 1 calc PR A 2
H9C H 0.7477 0.3822 -0.1748 0.106 Uiso 0.408(14) 1 calc PR A 2

loop_
_atom_site_aniso_label
_atom_site_aniso_U_11
_atom_site_aniso_U_22
_atom_site_aniso_U_33
_atom_site_aniso_U_23
_atom_site_aniso_U_13
_atom_site_aniso_U_12
Hg1 0.01699(9) 0.03308(11) 0.02994(10) -0.00074(9) 0.00573(7) -0.00031(9)
C1 0.0201(18) 0.035(2) 0.0300(19) 0.0003(16) 0.0074(15) 0.0010(16)
B2 0.024(2) 0.031(2) 0.032(2) 0.0016(17) 0.0096(17) 0.0042(17)
B3 0.024(2) 0.036(2) 0.030(2) 0.0023(18) 0.0098(18) 0.0006(18)
B4 0.026(2) 0.026(2) 0.034(2) 0.0050(17) 0.0072(18) -0.0003(17)
B5 0.023(2) 0.033(2) 0.033(2) -0.0051(18) 0.0051(17) 0.0029(17)
B6 0.024(2) 0.036(2) 0.027(2) 0.0003(17) 0.0078(18) 0.0043(18)
B7 0.023(2) 0.027(2) 0.031(2) -0.0014(17) 0.0080(17) -0.0005(16)
B8 0.029(2) 0.030(2) 0.030(2) 0.0030(17) 0.0083(18) -0.0018(18)
B9 0.021(2) 0.027(2) 0.038(2) -0.0015(17) 0.0057(17) 0.0010(17)
B10 0.025(2) 0.034(2) 0.033(2) -0.0050(18) 0.0129(18) 0.0016(18)
B11 0.026(2) 0.030(2) 0.034(2) -0.0007(17) 0.0124(18) 0.0003(17)
B12 0.021(2) 0.031(2) 0.032(2) -0.0011(17) 0.0096(17) -0.0005(17)
Cs1 0.02605(12) 0.03476(13) 0.03164(12) -0.00158(9) 0.00945(9) 0.00196(10)
O1 0.044(6) 0.043(4) 0.071(7) 0.002(4) 0.031(5) 0.004(4)
C2 0.064(7) 0.039(4) 0.063(6) -0.003(4) 0.036(5) -0.015(4)
C3 0.113(11) 0.100(9) 0.078(8) -0.026(6) 0.070(7) -0.032(8)
C4 0.053(8) 0.091(9) 0.086(10) 0.006(8) 0.022(8) -0.006(7)
C5 0.031(5) 0.054(8) 0.077(9) -0.019(7) 0.007(6) 0.004(6)
O2 0.055(11) 0.053(8) 0.040(7) -0.011(5) 0.002(8) -0.018(8)
C6 0.031(7) 0.056(9) 0.051(8) -0.021(8) 0.022(7) -0.010(7)
C7 0.052(8) 0.052(10) 0.055(9) -0.003(7) 0.014(7) 0.014(7)
C8 0.072(11) 0.068(8) 0.054(8) -0.008(6) 0.021(7) -0.012(7)
C9 0.067(10) 0.063(9) 0.066(12) -0.005(10) 0.014(9) 0.001(8)

loop_
_atom_type_symbol
_atom_type_description
_atom_type_scat_dispersion_real
_atom_type_scat_dispersion_imag
_atom_type_scat_source
C C 0.0033 0.0016 'International Tables Vol C Tables 4.2.6.8 and 6.1.1.4'
H H 0.0000 0.0000 'International Tables Vol C Tables 4.2.6.8 and 6.1.1.4'
B B 0.0013 0.0007 'International Tables Vol C Tables 4.2.6.8 and 6.1.1.4'
O O 0.0106 0.0060 'International Tables Vol C Tables 4.2.6.8 and 6.1.1.4'
Cs Cs -0.3680 2.1192 'International Tables Vol C Tables 4.2.6.8 and 6.1.1.4'
Hg Hg -2.3894 9.2266 'International Tables Vol C Tables 4.2.6.8 and 6.1.1.4'

loop_
_geom_angle_atom_site_label_1
_geom_angle_atom_site_label_2
_geom_angle_atom_site_label_3
_geom_angle
_geom_angle_site_symmetry_1
C1 Hg1 C1 180.00(11) 3
B5 C1 B4 62.5(2) .
B5 C1 B3 114.4(3) .
B4 C1 B3 62.7(2) .
B5 C1 B2 113.8(3) .
B4 C1 B2 114.1(3) .
B3 C1 B2 62.6(2) .
B5 C1 B6 62.5(2) .
B4 C1 B6 114.0(3) .
B3 C1 B6 114.0(3) .
B2 C1 B6 62.0(2) .
B5 C1 Hg1 118.5(2) .
B4 C1 Hg1 118.2(2) .
B3 C1 Hg1 117.4(2) .
B2 C1 Hg1 118.0(2) .
B6 C1 Hg1 118.5(2) .
C1 B2 B6 59.1(2) .
C1 B2 B11 105.1(3) .
B6 B2 B11 60.0(2) .
C1 B2 B7 104.9(3) .
B6 B2 B7 108.5(3) .
B11 B2 B7 60.5(2) .
C1 B2 B3 58.7(2) .
B6 B2 B3 108.3(3) .
B11 B2 B3 108.3(3) .
B7 B2 B3 59.9(2) .
C1 B2 H2 124.6 .
B6 B2 H2 121.2 .
B11 B2 H2 122.1 .
B7 B2 H2 122.1 .
B3 B2 H2 121.5 .
C1 B3 B8 104.7(3) .
C1 B3 B7 105.1(3) .
B8 B3 B7 60.2(2) .
C1 B3 B4 58.5(2) .
B8 B3 B4 59.7(2) .
B7 B3 B4 107.8(3) .
C1 B3 B2 58.8(2) .
B8 B3 B2 107.9(3) .
B7 B3 B2 60.0(2) .
B4 B3 B2 107.5(3) .
C1 B3 H3 124.6 .
B8 B3 H3 122.4 .
B7 B3 H3 122.1 .
B4 B3 H3 121.9 .
B2 B3 H3 121.7 .
C1 B4 B5 58.6(2) .
C1 B4 B9 105.8(3) .
B5 B4 B9 60.6(2) .
C1 B4 B8 105.2(3) .
B5 B4 B8 108.6(3) .
B9 B4 B8 60.6(2) .
C1 B4 B3 58.8(2) .
B5 B4 B3 108.0(3) .
B9 B4 B3 108.8(3) .
B8 B4 B3 60.0(2) .
C1 B4 H4 124.5 .
B5 B4 H4 121.4 .
B9 B4 H4 121.4 .
B8 B4 H4 122.1 .
B3 B4 H4 121.4 .
C1 B5 B4 58.9(2) .
C1 B5 B10 105.5(3) .
B4 B5 B10 108.3(3) .
C1 B5 B6 59.2(2) .
B4 B5 B6 108.4(3) .
B10 B5 B6 60.0(2) .
C1 B5 B9 105.3(3) .
B4 B5 B9 59.7(2) .
B10 B5 B9 60.6(2) .
B6 B5 B9 108.6(3) .
C1 B5 H5 124.2 .
B4 B5 H5 121.5 .
B10 B5 H5 122.0 .
B6 B5 H5 121.1 .
B9 B5 H5 122.0 .
C1 B6 B2 58.9(2) .
C1 B6 B11 105.1(3) .
B2 B6 B11 60.1(2) .
C1 B6 B10 104.7(3) .
B2 B6 B10 108.4(3) .
B11 B6 B10 60.5(2) .
C1 B6 B5 58.3(2) .
B2 B6 B5 107.8(3) .
B11 B6 B5 108.1(3) .
B10 B6 B5 59.8(2) .
C1 B6 H6 124.8 .
B2 B6 H6 121.3 .
B11 B6 H6 122.0 .
B10 B6 H6 122.1 .
B5 B6 H6 121.8 .
B3 B7 B2 60.1(2) .
B3 B7 B12 107.4(3) .
B2 B7 B12 107.2(3) .
B3 B7 B8 59.8(2) .
B2 B7 B8 107.7(3) .
B12 B7 B8 59.7(2) .
B3 B7 B11 107.7(3) .
B2 B7 B11 59.5(2) .
B12 B7 B11 59.8(2) .
B8 B7 B11 107.7(3) .
B3 B7 H7 121.8 .
B2 B7 H7 122.1 .
B12 B7 H7 122.2 .
B8 B7 H7 121.9 .
B11 B7 H7 121.9 .
B4 B8 B12 107.4(3) .
B4 B8 B3 60.3(2) .
B12 B8 B3 107.8(3) .
B4 B8 B7 108.1(3) .
B12 B8 B7 60.1(2) .
B3 B8 B7 59.9(2) .
B4 B8 B9 59.7(2) .
B12 B8 B9 60.1(2) .
B3 B8 B9 108.4(3) .
B7 B8 B9 108.6(3) .
B4 B8 H8 122.0 .
B12 B8 H8 122.0 .
B3 B8 H8 121.6 .
B7 B8 H8 121.4 .
B9 B8 H8 121.4 .
B4 B9 B12 107.1(3) .
B4 B9 B8 59.7(2) .
B12 B9 B8 59.7(2) .
B4 B9 B5 59.7(2) .
B12 B9 B5 106.8(3) .
B8 B9 B5 107.2(3) .
B4 B9 B10 107.2(3) .
B12 B9 B10 59.9(2) .
B8 B9 B10 107.5(3) .
B5 B9 B10 59.3(2) .
B4 B9 H9 122.2 .
B12 B9 H9 122.3 .
B8 B9 H9 122.0 .
B5 B9 H9 122.5 .
B10 B9 H9 122.1 .
B5 B10 B6 60.1(2) .
B5 B10 B12 107.4(3) .
B6 B10 B12 107.4(3) .
B5 B10 B11 107.7(3) .
B6 B10 B11 59.7(2) .
B12 B10 B11 59.8(2) .
B5 B10 B9 60.1(2) .
B6 B10 B9 108.3(3) .
B12 B10 B9 59.7(2) .
B11 B10 B9 108.0(3) .
B5 B10 H10 121.9 .
B6 B10 H10 121.8 .
B12 B10 H10 122.3 .
B11 B10 H10 121.9 .
B9 B10 H10 121.5 .
B6 B11 B2 59.9(2) .
B6 B11 B12 107.7(3) .
B2 B11 B12 107.6(3) .
B6 B11 B10 59.8(2) .
B2 B11 B10 107.8(3) .
B12 B11 B10 60.1(2) .
B6 B11 B7 108.0(3) .
B2 B11 B7 60.0(2) .
B12 B11 B7 59.9(2) .
B10 B11 B7 108.2(3) .
B6 B11 H11 121.8 .
B2 B11 H11 122.0 .
B12 B11 H11 122.0 .
B10 B11 H11 121.7 .
B7 B11 H11 121.6 .
B8 B12 B11 108.4(3) .
B8 B12 B7 60.2(2) .
B11 B12 B7 60.3(2) .
B8 B12 B9 60.2(2) .
B11 B12 B9 108.8(3) .
B7 B12 B9 108.8(3) .
B8 B12 B10 108.4(3) .
B11 B12 B10 60.1(2) .
B7 B12 B10 108.5(3) .
B9 B12 B10 60.4(2) .
B8 B12 H12 121.5 .
B11 B12 H12 121.4 .
B7 B12 H12 121.3 .
B9 B12 H12 121.2 .
B10 B12 H12 121.5 .

loop_
_geom_bond_atom_site_label_1
_geom_bond_atom_site_label_2
_geom_bond_distance
_geom_bond_site_symmetry_2
Hg1 C1 2.084(4) 3
Hg1 C1 2.084(4) .
C1 B5 1.700(6) .
C1 B4 1.706(5) .
C1 B3 1.712(5) .
C1 B2 1.714(6) .
C1 B6 1.717(6) .
B2 B6 1.767(6) .
B2 B11 1.769(6) .
B2 B7 1.777(6) .
B2 B3 1.779(6) .
B2 H2 1.0706 .
B3 B8 1.773(6) .
B3 B7 1.775(6) .
B3 B4 1.779(6) .
B3 H3 1.1236 .
B4 B5 1.766(6) .
B4 B9 1.767(6) .
B4 B8 1.767(6) .
B4 H4 1.0420 .
B5 B10 1.767(6) .
B5 B6 1.772(6) .
B5 B9 1.783(6) .
B5 H5 1.0679 .
B6 B11 1.768(6) .
B6 B10 1.770(6) .
B6 H6 1.1104 .
B7 B12 1.779(6) .
B7 B8 1.781(6) .
B7 B11 1.786(6) .
B7 H7 1.1351 .
B8 B12 1.772(6) .
B8 B9 1.782(6) .
B8 H8 1.0666 .
B9 B12 1.779(6) .
B9 B10 1.791(6) .
B9 H9 1.0973 .
B10 B12 1.782(6) .
B10 B11 1.783(6) .
B10 H10 1.0492 .
B11 B12 1.778(6) .
B11 H11 1.0762 .
B12 H12 1.0917 .
O1 C4 1.404(16) .
O1 C2 1.421(14) .
C2 C3 1.523(15) .
C2 H2A 0.9700 .
C2 H2B 0.9700 .
C3 H3A 0.9600 .
C3 H3B 0.9600 .
C3 H3C 0.9600 .
C4 C5 1.495(18) .
C4 H4A 0.9700 .
C4 H4B 0.9700 .
C5 H5A 0.9600 .
C5 H5B 0.9600 .
C5 H5C 0.9600 .
O2 C8 1.42(2) .
O2 C6 1.436(18) .
C6 C7 1.54(2) .
C6 H6A 0.9700 .
C6 H6B 0.9700 .
C7 H7A 0.9600 .
C7 H7B 0.9600 .
C7 H7C 0.9600 .
C8 C9 1.51(2) .
C8 H8A 0.9700 .
C8 H8B 0.9700 .
C9 H9A 0.9600 .
C9 H9B 0.9600 .
C9 H9C 0.9600 .
